data_2013719
loop_
_publ_author_name
'Masui, Dai'
'Ohnuki, Masatoshi'
'Yamaguchi, Motowo'
'Yamagishi, Takamichi'

_publ_section_title
;{Bis[(<i>S</i>)-2-(4-<i>tert</i>-butyl-4,5-dihydrooxazol-2-yl)phenyl]phenylphoshine-\k^2^<i>N</i>,<i>P</i>}(1,3-dimethyl-\p-allyl-\k^3^<i>C</i>)palladium(II)
 hexafluorophosphate and
 (<i>S</i>)~P~-{bis[(<i>S</i>)-2-(4-<i>tert</i>-butyl-4,5-dihydrooxazol-2-yl)phenyl]phenylphosphine-\k^2^<i>N</i>,<i>P</i>}dichloropalladium(II)
;
_journal_issue 11
_journal_name_full 'Acta Crystallographica Section C'
_journal_page_first m487
_journal_page_last m490
_journal_paper_doi 10.1107/S010827010302170X
_journal_volume 59
_journal_year 2003
_chemical_formula_iupac '[Pd Cl2 (C32 H37 N2 O2 P)]'
_chemical_formula_moiety 'C32 H37 Cl2 N2 O2 P Pd'
_chemical_formula_sum 'C32 H37 Cl2 N2 O2 P Pd'
_chemical_formula_weight 689.91
_space_group_IT_number 19
_symmetry_cell_setting orthorhombic
_symmetry_space_group_name_Hall 'P 2ac 2ab'
_symmetry_space_group_name_H-M 'P 21 21 21'
_atom_sites_solution_hydrogens geom
_atom_sites_solution_primary direct
_atom_sites_solution_secondary difmap
_cell_angle_alpha 90.00
_cell_angle_beta 90.00
_cell_angle_gamma 90.00
_cell_formula_units_Z 4
_cell_length_a 10.2172(13)
_cell_length_b 13.3580(18)
_cell_length_c 22.858(3)
_cell_measurement_reflns_used 982
_cell_measurement_temperature 83(2)
_cell_measurement_theta_max 27.42
_cell_measurement_theta_min 1.76
_cell_volume 3119.7(7)
_computing_cell_refinement 'SAINT (Bruker, 1997)'
_computing_data_collection 'SMART (Bruker, 1997)'
_computing_data_reduction SAINT
_computing_molecular_graphics 'ORTEP-3 (Farrugia, 1997)'
_computing_publication_material SHELXTL
_computing_structure_refinement 'SHELXL97 (Sheldrick, 1997)'
_computing_structure_solution 'SHELXS97 (Sheldrick, 1997)'
_diffrn_ambient_temperature 83(2)
_diffrn_detector_area_resol_mean 66
_diffrn_measured_fraction_theta_full 0.984
_diffrn_measured_fraction_theta_max 0.984
_diffrn_measurement_device_type 'Bruker SMART APEX CCD diffractometer'
_diffrn_measurement_method '\w scans'
_diffrn_radiation_monochromator graphite
_diffrn_radiation_source 'sealed tube'
_diffrn_radiation_type MoK\a
_diffrn_radiation_wavelength 0.71073
_diffrn_reflns_av_R_equivalents 0.0408
_diffrn_reflns_av_sigmaI/netI 0.0645
_diffrn_reflns_limit_h_max 12
_diffrn_reflns_limit_h_min -13
_diffrn_reflns_limit_k_max 17
_diffrn_reflns_limit_k_min -12
_diffrn_reflns_limit_l_max 29
_diffrn_reflns_limit_l_min -25
_diffrn_reflns_number 20046
_diffrn_reflns_theta_full 27.94
_diffrn_reflns_theta_max 27.94
_diffrn_reflns_theta_min 1.77
_diffrn_standards_decay_% 0.01
_diffrn_standards_interval_time 635
_diffrn_standards_number 129
_exptl_absorpt_coefficient_mu 0.849
_exptl_absorpt_correction_type none
_exptl_absorpt_process_details ' '
_exptl_crystal_colour orange
_exptl_crystal_density_diffrn 1.469
_exptl_crystal_density_method 'not measured'
_exptl_crystal_description block
_exptl_crystal_F_000 1416
_exptl_crystal_size_max 0.1
_exptl_crystal_size_mid 0.05
_exptl_crystal_size_min 0.05
_refine_diff_density_max 0.757
_refine_diff_density_min -0.615
_refine_ls_abs_structure_details 'Flack (1983), 3090 Friedel pairs'
_refine_ls_abs_structure_Flack 0.00(3)
_refine_ls_extinction_method none
_refine_ls_goodness_of_fit_ref 1.050
_refine_ls_hydrogen_treatment constr
_refine_ls_matrix_type full
_refine_ls_number_parameters 369
_refine_ls_number_reflns 7214
_refine_ls_number_restraints 0
_refine_ls_restrained_S_all 1.050
_refine_ls_R_factor_all 0.0422
_refine_ls_R_factor_gt 0.0360
_refine_ls_shift/su_max 0.001
_refine_ls_shift/su_mean 0.000
_refine_ls_structure_factor_coef Fsqd
_refine_ls_weighting_details 'calc w=1/[\s^2^(Fo^2^)+(0.0419P)^2^] where P=(Fo^2^+2Fc^2^)/3'
_refine_ls_weighting_scheme calc
_refine_ls_wR_factor_gt 0.0723
_refine_ls_wR_factor_ref 0.0913
_reflns_number_gt 6600
_reflns_number_total 7214
_reflns_threshold_expression I>2\s(I)
_cod_data_source_file tr1065.cif
_cod_data_source_block II
_cod_depositor_comments
;
The following automatic conversions were performed:
'_symmetry_cell_setting' value 'Orthorhombic' changed to 'orthorhombic'
according to '/home/saulius/struct/CIF-dictionaries/cif_core.dic'
dictionary named 'cif_core.dic' version 2.4.1 from 2010-06-29.

Automatic conversion script
Id: cif_fix_enum 1527 2010-12-29 10:47:43Z saulius 

The following automatic conversions were performed:

'_symmetry_cell_setting' value 'Orthorhombic' changed to
'orthorhombic' according to
/home/saulius/struct/CIF-dictionaries/cif_core.dic dictionary named
'cif_core.dic' version 2.4.1 from 2010-06-29.

Automatic conversion script
Id: cif_fix_values 1715 2011-07-08 13:25:40Z adriana 
;
_cod_original_sg_symbol_Hall 'P 2ac 2ab '
_cod_database_code 2013719
_cod_database_fobs_code 2013719

loop_
_symmetry_equiv_pos_as_xyz
'x, y, z'
'-x+1/2, -y, z+1/2'
'-x, y+1/2, -z+1/2'
'x+1/2, -y+1/2, -z'

loop_
_atom_site_label
_atom_site_fract_x
_atom_site_fract_y
_atom_site_fract_z
_atom_site_U_iso_or_equiv
_atom_site_adp_type
_atom_site_calc_flag
_atom_site_refinement_flags
_atom_site_occupancy
_atom_site_disorder_assembly
_atom_site_disorder_group
_atom_site_type_symbol
Pd1 0.86830(3) 0.82456(2) 0.139380(13) 0.01196(8) Uani d . 1 . . Pd
Cl1 1.01588(10) 0.77328(8) 0.06486(5) 0.0205(2) Uani d . 1 . . Cl
Cl2 1.02228(10) 0.92498(8) 0.18350(5) 0.0199(2) Uani d . 1 . . Cl
P1 0.71404(10) 0.89032(8) 0.19578(5) 0.0116(2) Uani d . 1 . . P
N1 0.7350(3) 0.7217(2) 0.11079(14) 0.0132(7) Uani d . 1 . . N
O1 0.5497(3) 0.6505(2) 0.07988(13) 0.0178(7) Uani d . 1 . . O
N2 0.7715(4) 1.0187(3) 0.09724(15) 0.0176(8) Uani d . 1 . . N
O2 0.9151(3) 1.1463(2) 0.10798(13) 0.0245(8) Uani d . 1 . . O
C1 0.5573(4) 0.8897(3) 0.15790(17) 0.0125(8) Uani d . 1 . . C
C2 0.4648(4) 0.9629(3) 0.17109(19) 0.0161(9) Uani d . 1 . . C
H2A 0.4857 1.0134 0.1975 0.019 Uiso calc R 1 . . H
C3 0.3425(4) 0.9613(3) 0.14547(19) 0.0175(9) Uani d . 1 . . C
H3A 0.2808 1.0094 0.1558 0.021 Uiso calc R 1 . . H
C4 0.3109(4) 0.8890(3) 0.10481(19) 0.0177(9) Uani d . 1 . . C
H4A 0.2289 0.8895 0.0871 0.021 Uiso calc R 1 . . H
C5 0.4006(4) 0.8161(3) 0.09032(18) 0.0168(9) Uani d . 1 . . C
H5A 0.3791 0.7678 0.0626 0.020 Uiso calc R 1 . . H
C6 0.5245(4) 0.8143(3) 0.11728(17) 0.0139(8) Uani d . 1 . . C
C7 0.6106(4) 0.7302(3) 0.10323(17) 0.0141(8) Uani d . 1 . . C
C8 0.6529(4) 0.5840(3) 0.06001(19) 0.0195(9) Uani d . 1 . . C
H8A 0.6675 0.5914 0.0183 0.023 Uiso calc R 1 . . H
H8B 0.6311 0.5147 0.0683 0.023 Uiso calc R 1 . . H
C9 0.7729(4) 0.6166(3) 0.09461(19) 0.0165(9) Uani d . 1 . . C
H9A 0.8599 0.6196 0.0688 0.017(11) Uiso d R 1 . . H
C10 0.8070(4) 0.5503(3) 0.1482(2) 0.0192(10) Uani d . 1 . . C
C11 0.9277(4) 0.5913(3) 0.1798(2) 0.0255(11) Uani d . 1 . . C
H11A 0.9077 0.6557 0.1961 0.038 Uiso calc R 1 . . H
H11B 0.9985 0.5978 0.1524 0.038 Uiso calc R 1 . . H
H11C 0.9526 0.5463 0.2105 0.038 Uiso calc R 1 . . H
C12 0.6922(5) 0.5431(4) 0.1911(2) 0.0279(11) Uani d . 1 . . C
H12A 0.7155 0.4998 0.2230 0.042 Uiso calc R 1 . . H
H12B 0.6171 0.5165 0.1713 0.042 Uiso calc R 1 . . H
H12C 0.6722 0.6086 0.2060 0.042 Uiso calc R 1 . . H
C13 0.8395(5) 0.4446(3) 0.1252(2) 0.0301(12) Uani d . 1 . . C
H13A 0.9036 0.4494 0.0946 0.045 Uiso calc R 1 . . H
H13B 0.7615 0.4140 0.1102 0.045 Uiso calc R 1 . . H
H13C 0.8737 0.4046 0.1566 0.045 Uiso calc R 1 . . H
C14 0.7333(4) 1.0177(3) 0.22476(18) 0.0118(8) Uani d . 1 . . C
C15 0.6984(4) 1.0363(3) 0.28255(18) 0.0149(9) Uani d . 1 . . C
H15A 0.6622 0.9848 0.3046 0.018 Uiso calc R 1 . . H
C16 0.7161(4) 1.1293(3) 0.30810(18) 0.0178(9) Uani d . 1 . . C
H16A 0.6888 1.1403 0.3464 0.021 Uiso calc R 1 . . H
C17 0.7743(4) 1.2060(3) 0.2767(2) 0.0201(10) Uani d . 1 . . C
H17A 0.7897 1.2678 0.2941 0.024 Uiso calc R 1 . . H
C18 0.8094(4) 1.1892(3) 0.21883(19) 0.0178(9) Uani d . 1 . . C
H18A 0.8482 1.2405 0.1975 0.021 Uiso calc R 1 . . H
C19 0.7877(4) 1.0971(3) 0.19215(18) 0.0147(9) Uani d . 1 . . C
C20 0.8216(4) 1.0836(3) 0.13020(18) 0.0159(9) Uani d . 1 . . C
C21 0.9397(5) 1.1090(4) 0.0492(2) 0.0336(12) Uani d . 1 . . C
H21A 1.0271 1.0812 0.0462 0.040 Uiso calc R 1 . . H
H21B 0.9303 1.1621 0.0206 0.040 Uiso calc R 1 . . H
C22 0.8358(4) 1.0275(3) 0.03976(19) 0.0201(10) Uani d . 1 . . C
H22A 0.8811 0.9593 0.0274 0.024(12) Uiso d R 1 . . H
C23 0.7349(5) 1.0481(3) -0.00901(19) 0.0201(10) Uani d . 1 . . C
C24 0.6383(6) 0.9617(4) -0.0099(2) 0.0406(14) Uani d . 1 . . C
H24A 0.5829 0.9655 0.0240 0.061 Uiso calc R 1 . . H
H24B 0.6853 0.8995 -0.0095 0.061 Uiso calc R 1 . . H
H24C 0.5857 0.9656 -0.0446 0.061 Uiso calc R 1 . . H
C25 0.8070(5) 1.0517(4) -0.0674(2) 0.0303(11) Uani d . 1 . . C
H25A 0.7448 1.0593 -0.0986 0.045 Uiso calc R 1 . . H
H25B 0.8552 0.9907 -0.0728 0.045 Uiso calc R 1 . . H
H25C 0.8664 1.1074 -0.0676 0.045 Uiso calc R 1 . . H
C26 0.6635(5) 1.1471(4) 0.0008(2) 0.0322(13) Uani d . 1 . . C
H26A 0.6001 1.1569 -0.0296 0.048 Uiso calc R 1 . . H
H26B 0.7255 1.2010 0.0003 0.048 Uiso calc R 1 . . H
H26C 0.6200 1.1455 0.0381 0.048 Uiso calc R 1 . . H
C27 0.6854(4) 0.8154(3) 0.26160(17) 0.0138(8) Uani d . 1 . . C
C28 0.5599(4) 0.7911(3) 0.28120(19) 0.0185(9) Uani d . 1 . . C
H28A 0.4868 0.8111 0.2599 0.022 Uiso calc R 1 . . H
C29 0.5450(4) 0.7370(3) 0.33267(19) 0.0210(10) Uani d . 1 . . C
H29A 0.4616 0.7209 0.3460 0.025 Uiso calc R 1 . . H
C30 0.6537(5) 0.7070(3) 0.3641(2) 0.0258(10) Uani d . 1 . . C
H30A 0.6430 0.6712 0.3987 0.031 Uiso calc R 1 . . H
C31 0.7782(5) 0.7297(3) 0.34453(19) 0.0236(10) Uani d . 1 . . C
H31A 0.8511 0.7091 0.3658 0.028 Uiso calc R 1 . . H
C32 0.7941(4) 0.7835(3) 0.29300(19) 0.0185(9) Uani d . 1 . . C
H32A 0.8777 0.7983 0.2795 0.022 Uiso calc R 1 . . H

loop_
_atom_site_aniso_label
_atom_site_aniso_U_11
_atom_site_aniso_U_22
_atom_site_aniso_U_33
_atom_site_aniso_U_12
_atom_site_aniso_U_13
_atom_site_aniso_U_23
Pd1 0.01024(13) 0.01381(14) 0.01182(14) -0.00132(12) 0.00090(12) -0.00228(13)
Cl1 0.0180(5) 0.0222(6) 0.0213(6) -0.0042(4) 0.0073(4) -0.0078(4)
Cl2 0.0115(5) 0.0224(6) 0.0258(6) -0.0016(4) -0.0010(4) -0.0084(4)
P1 0.0108(5) 0.0131(5) 0.0109(5) -0.0006(4) -0.0006(4) -0.0009(4)
N1 0.0168(18) 0.0116(17) 0.0112(18) -0.0013(14) 0.0015(14) 0.0004(13)
O1 0.0162(15) 0.0159(17) 0.0215(16) -0.0025(11) -0.0010(12) -0.0056(12)
N2 0.0210(19) 0.020(2) 0.0120(19) -0.0025(15) -0.0013(15) 0.0013(14)
O2 0.0269(17) 0.0301(19) 0.0165(17) -0.0136(13) 0.0038(13) 0.0007(13)
C1 0.0098(19) 0.016(2) 0.012(2) -0.0032(16) -0.0003(15) 0.0055(16)
C2 0.013(2) 0.017(2) 0.019(2) -0.0032(17) 0.0010(17) -0.0008(17)
C3 0.012(2) 0.019(2) 0.021(2) 0.0018(15) 0.0046(17) 0.0018(18)
C4 0.0123(19) 0.023(2) 0.018(2) -0.0033(17) -0.0023(16) 0.0088(18)
C5 0.016(2) 0.020(2) 0.015(2) -0.0050(17) -0.0007(15) 0.0040(18)
C6 0.0106(18) 0.018(2) 0.0131(19) -0.0038(17) 0.0031(14) 0.0027(16)
C7 0.018(2) 0.016(2) 0.0082(19) -0.0051(17) 0.0007(16) 0.0019(15)
C8 0.024(3) 0.014(2) 0.020(2) -0.0008(18) 0.0010(18) -0.0047(16)
C9 0.017(2) 0.015(2) 0.017(2) -0.0017(17) 0.0055(17) -0.0039(17)
C10 0.018(2) 0.016(2) 0.023(3) 0.0014(16) 0.0045(18) 0.0036(18)
C11 0.027(2) 0.025(3) 0.025(3) 0.005(2) -0.005(2) 0.005(2)
C12 0.029(3) 0.025(3) 0.030(3) 0.001(2) 0.008(2) 0.009(2)
C13 0.038(3) 0.015(2) 0.037(3) 0.0038(19) 0.007(2) 0.0051(19)
C14 0.0081(19) 0.012(2) 0.015(2) 0.0016(15) -0.0006(15) -0.0013(16)
C15 0.012(2) 0.018(2) 0.015(2) 0.0024(17) -0.0004(16) 0.0010(17)
C16 0.020(2) 0.023(2) 0.010(2) 0.0058(18) 0.0001(16) -0.0040(17)
C17 0.020(2) 0.014(2) 0.026(3) -0.0013(17) -0.0043(19) -0.0047(17)
C18 0.016(2) 0.013(2) 0.024(2) -0.0036(17) -0.0004(17) 0.0011(17)
C19 0.011(2) 0.019(2) 0.014(2) 0.0021(16) -0.0018(15) 0.0035(16)
C20 0.016(2) 0.018(2) 0.014(2) -0.0007(16) -0.0008(16) 0.0041(17)
C21 0.036(3) 0.052(3) 0.013(2) -0.015(3) 0.003(2) 0.001(2)
C22 0.025(3) 0.022(2) 0.013(2) -0.0007(18) 0.0021(17) 0.0016(18)
C23 0.028(3) 0.021(2) 0.011(2) 0.0003(19) -0.0025(18) 0.0007(17)
C24 0.052(3) 0.049(3) 0.022(3) -0.019(3) -0.017(3) 0.005(2)
C25 0.045(3) 0.028(3) 0.018(3) 0.008(2) 0.001(2) 0.002(2)
C26 0.039(3) 0.036(3) 0.021(3) 0.013(2) -0.002(2) 0.004(2)
C27 0.0163(19) 0.012(2) 0.013(2) -0.0012(17) 0.0007(15) -0.0018(17)
C28 0.021(2) 0.018(2) 0.016(2) -0.0009(17) 0.0016(18) 0.0000(16)
C29 0.027(2) 0.017(2) 0.019(2) -0.0092(19) 0.0052(19) 0.0002(18)
C30 0.041(3) 0.019(2) 0.017(2) -0.0022(19) 0.002(2) 0.0026(17)
C31 0.031(3) 0.022(2) 0.018(2) 0.005(2) -0.0034(18) 0.0025(18)
C32 0.018(2) 0.021(2) 0.017(2) 0.0022(18) -0.0007(17) -0.0030(17)

loop_
_atom_type_symbol
_atom_type_description
_atom_type_scat_dispersion_real
_atom_type_scat_dispersion_imag
_atom_type_scat_source
C C 0.0033 0.0016 'International Tables Vol C Tables 4.2.6.8 and 6.1.1.4'
H H 0.0000 0.0000 'International Tables Vol C Tables 4.2.6.8 and 6.1.1.4'
N N 0.0061 0.0033 'International Tables Vol C Tables 4.2.6.8 and 6.1.1.4'
O O 0.0106 0.0060 'International Tables Vol C Tables 4.2.6.8 and 6.1.1.4'
P P 0.1023 0.0942 'International Tables Vol C Tables 4.2.6.8 and 6.1.1.4'
Cl Cl 0.1484 0.1585 'International Tables Vol C Tables 4.2.6.8 and 6.1.1.4'
Pd Pd -0.9988 1.0072 'International Tables Vol C Tables 4.2.6.8 and 6.1.1.4'

loop_
_geom_angle_atom_site_label_1
_geom_angle_atom_site_label_2
_geom_angle_atom_site_label_3
_geom_angle
_geom_angle_publ_flag
Cl1 Pd1 Cl2 92.77(4) y
N1 Pd1 Cl1 89.99(10) y
N1 Pd1 Cl2 171.42(10) y
N1 Pd1 P1 88.77(10) y
P1 Pd1 Cl1 169.14(4) y
P1 Pd1 Cl2 90.01(4) y
C1 P1 C27 104.36(18) ?
C1 P1 C14 105.66(19) ?
C27 P1 C14 103.15(18) ?
C1 P1 Pd1 110.29(14) ?
C27 P1 Pd1 112.00(14) ?
C14 P1 Pd1 120.04(13) ?
C7 N1 C9 107.7(3) ?
C7 N1 Pd1 129.9(3) ?
C9 N1 Pd1 122.4(3) ?
C7 O1 C8 105.8(3) ?
C20 N2 C22 107.3(4) ?
C20 O2 C21 104.7(3) ?
C2 C1 C6 118.8(4) ?
C2 C1 P1 119.4(3) ?
C6 C1 P1 121.7(3) ?
C3 C2 C1 120.8(4) ?
C3 C2 H2A 119.6 ?
C1 C2 H2A 119.6 ?
C4 C3 C2 120.6(4) ?
C4 C3 H3A 119.7 ?
C2 C3 H3A 119.7 ?
C5 C4 C3 120.1(4) ?
C5 C4 H4A 119.9 ?
C3 C4 H4A 119.9 ?
C4 C5 C6 120.3(4) ?
C4 C5 H5A 119.9 ?
C6 C5 H5A 119.9 ?
C5 C6 C1 119.4(4) ?
C5 C6 C7 117.2(4) ?
C1 C6 C7 123.3(4) ?
N1 C7 O1 116.1(4) ?
N1 C7 C6 129.2(4) ?
O1 C7 C6 114.7(3) ?
O1 C8 C9 104.3(3) ?
O1 C8 H8A 110.9 ?
C9 C8 H8A 110.9 ?
O1 C8 H8B 110.9 ?
C9 C8 H8B 110.9 ?
H8A C8 H8B 108.9 ?
N1 C9 C8 100.8(3) ?
N1 C9 C10 113.4(3) ?
C8 C9 C10 115.3(3) ?
N1 C9 H9A 108.5 ?
C8 C9 H9A 113.2 ?
C10 C9 H9A 105.7 ?
C11 C10 C12 109.8(4) ?
C11 C10 C13 108.4(4) ?
C12 C10 C13 109.0(4) ?
C11 C10 C9 110.4(3) ?
C12 C10 C9 111.7(4) ?
C13 C10 C9 107.6(4) ?
C10 C11 H11A 109.5 ?
C10 C11 H11B 109.5 ?
H11A C11 H11B 109.5 ?
C10 C11 H11C 109.5 ?
H11A C11 H11C 109.5 ?
H11B C11 H11C 109.5 ?
C10 C12 H12A 109.5 ?
C10 C12 H12B 109.5 ?
H12A C12 H12B 109.5 ?
C10 C12 H12C 109.5 ?
H12A C12 H12C 109.5 ?
H12B C12 H12C 109.5 ?
C10 C13 H13A 109.5 ?
C10 C13 H13B 109.5 ?
H13A C13 H13B 109.5 ?
C10 C13 H13C 109.5 ?
H13A C13 H13C 109.5 ?
H13B C13 H13C 109.5 ?
C15 C14 C19 118.0(4) ?
C15 C14 P1 118.7(3) ?
C19 C14 P1 123.2(3) ?
C16 C15 C14 121.8(4) ?
C16 C15 H15A 119.1 ?
C14 C15 H15A 119.1 ?
C17 C16 C15 120.1(4) ?
C17 C16 H16A 120.0 ?
C15 C16 H16A 120.0 ?
C16 C17 C18 119.0(4) ?
C16 C17 H17A 120.5 ?
C18 C17 H17A 120.5 ?
C17 C18 C19 121.3(4) ?
C17 C18 H18A 119.3 ?
C19 C18 H18A 119.3 ?
C18 C19 C14 119.7(4) ?
C18 C19 C20 119.6(4) ?
C14 C19 C20 120.7(4) ?
N2 C20 O2 118.9(4) ?
N2 C20 C19 124.5(4) ?
O2 C20 C19 116.6(4) ?
O2 C21 C22 104.7(4) ?
O2 C21 H21A 110.8 ?
C22 C21 H21A 110.8 ?
O2 C21 H21B 110.8 ?
C22 C21 H21B 110.8 ?
H21A C21 H21B 108.9 ?
N2 C22 C21 103.8(3) ?
N2 C22 C23 111.1(3) ?
C21 C22 C23 115.9(4) ?
N2 C22 H22A 111.3 ?
C21 C22 H22A 110.2 ?
C23 C22 H22A 104.6 ?
C24 C23 C25 109.1(4) ?
C24 C23 C26 110.5(4) ?
C25 C23 C26 109.4(4) ?
C24 C23 C22 108.0(4) ?
C25 C23 C22 108.4(4) ?
C26 C23 C22 111.5(4) ?
C23 C24 H24A 109.5 ?
C23 C24 H24B 109.5 ?
H24A C24 H24B 109.5 ?
C23 C24 H24C 109.5 ?
H24A C24 H24C 109.5 ?
H24B C24 H24C 109.5 ?
C23 C25 H25A 109.5 ?
C23 C25 H25B 109.5 ?
H25A C25 H25B 109.5 ?
C23 C25 H25C 109.5 ?
H25A C25 H25C 109.5 ?
H25B C25 H25C 109.5 ?
C23 C26 H26A 109.5 ?
C23 C26 H26B 109.5 ?
H26A C26 H26B 109.5 ?
C23 C26 H26C 109.5 ?
H26A C26 H26C 109.5 ?
H26B C26 H26C 109.5 ?
C32 C27 C28 119.8(4) ?
C32 C27 P1 117.7(3) ?
C28 C27 P1 122.5(3) ?
C29 C28 C27 119.5(4) ?
C29 C28 H28A 120.2 ?
C27 C28 H28A 120.2 ?
C30 C29 C28 120.2(4) ?
C30 C29 H29A 119.9 ?
C28 C29 H29A 119.9 ?
C31 C30 C29 120.5(4) ?
C31 C30 H30A 119.7 ?
C29 C30 H30A 119.7 ?
C30 C31 C32 119.7(4) ?
C30 C31 H31A 120.2 ?
C32 C31 H31A 120.2 ?
C27 C32 C31 120.2(4) ?
C27 C32 H32A 119.9 ?
C31 C32 H32A 119.9 ?

loop_
_geom_bond_atom_site_label_1
_geom_bond_atom_site_label_2
_geom_bond_site_symmetry_2
_geom_bond_distance
_geom_bond_publ_flag
Pd1 N1 . 2.042(3) y
Pd1 P1 . 2.2177(11) y
Pd1 Cl1 . 2.3758(11) y
Pd1 Cl2 . 2.3004(11) y
P1 C1 . 1.820(4) ?
P1 C27 . 1.831(4) ?
P1 C14 . 1.837(4) ?
N1 C7 . 1.288(5) ?
N1 C9 . 1.502(5) ?
O1 C7 . 1.344(5) ?
O1 C8 . 1.452(5) ?
N2 C20 . 1.257(5) ?
N2 C22 . 1.474(5) ?
O2 C20 . 1.369(5) ?
O2 C21 . 1.454(5) ?
C1 C2 . 1.393(6) ?
C1 C6 . 1.410(6) ?
C2 C3 . 1.381(5) ?
C2 H2A . 0.9300 ?
C3 C4 . 1.378(6) ?
C3 H3A . 0.9300 ?
C4 C5 . 1.378(6) ?
C4 H4A . 0.9300 ?
C5 C6 . 1.408(5) ?
C5 H5A . 0.9300 ?
C6 C7 . 1.463(6) ?
C8 C9 . 1.523(6) ?
C8 H8A . 0.9700 ?
C8 H8B . 0.9700 ?
C9 C10 . 1.553(6) ?
C9 H9A . 1.0679 ?
C10 C11 . 1.530(6) ?
C10 C12 . 1.531(6) ?
C10 C13 . 1.543(6) ?
C11 H11A . 0.9600 ?
C11 H11B . 0.9600 ?
C11 H11C . 0.9600 ?
C12 H12A . 0.9600 ?
C12 H12B . 0.9600 ?
C12 H12C . 0.9600 ?
C13 H13A . 0.9600 ?
C13 H13B . 0.9600 ?
C13 H13C . 0.9600 ?
C14 C15 . 1.390(6) ?
C14 C19 . 1.410(5) ?
C15 C16 . 1.385(6) ?
C15 H15A . 0.9300 ?
C16 C17 . 1.384(6) ?
C16 H16A . 0.9300 ?
C17 C18 . 1.390(6) ?
C17 H17A . 0.9300 ?
C18 C19 . 1.390(6) ?
C18 H18A . 0.9300 ?
C19 C20 . 1.469(6) ?
C21 C22 . 1.535(6) ?
C21 H21A . 0.9700 ?
C21 H21B . 0.9700 ?
C22 C23 . 1.543(6) ?
C22 H22A . 1.0608 ?
C23 C24 . 1.518(7) ?
C23 C25 . 1.525(6) ?
C23 C26 . 1.527(6) ?
C24 H24A . 0.9600 ?
C24 H24B . 0.9600 ?
C24 H24C . 0.9600 ?
C25 H25A . 0.9600 ?
C25 H25B . 0.9600 ?
C25 H25C . 0.9600 ?
C26 H26A . 0.9600 ?
C26 H26B . 0.9600 ?
C26 H26C . 0.9600 ?
C27 C32 . 1.389(6) ?
C27 C28 . 1.397(5) ?
C28 C29 . 1.389(6) ?
C28 H28A . 0.9300 ?
C29 C30 . 1.382(6) ?
C29 H29A . 0.9300 ?
C30 C31 . 1.382(6) ?
C30 H30A . 0.9300 ?
C31 C32 . 1.389(6) ?
C31 H31A . 0.9300 ?
C32 H32A . 0.9300 ?

loop_
_geom_contact_atom_site_label_1
_geom_contact_atom_site_label_2
_geom_contact_distance
_geom_contact_publ_flag
Pd1 N2 2.938(4) n

loop_
_geom_torsion_atom_site_label_1
_geom_torsion_atom_site_label_2
_geom_torsion_atom_site_label_3
_geom_torsion_atom_site_label_4
_geom_torsion
_geom_torsion_publ_flag
Pd1 N1 C9 C10 72.7(4) y
Pd1 P1 C14 C19 38.8(4) y
